data_4030587
loop_
_publ_author_name
'Masusai, Chonticha'
'Soorukram, Darunee'
'Kuhakarn, Chutima'
'Tuchinda, Patoomratana'
'Pakawatchai, Chaveng'
'Saithong, Saowanit'
'Reutrakul, Vichai'
'Pohmakotr, Manat'

_publ_section_title
;
 Synthesis of gem-Difluoromethylenated Polycyclic Cage Compounds.
;
_journal_issue 3
_journal_name_full 'The Journal of organic chemistry'
_journal_page_first 1577
_journal_page_last 1592
_journal_paper_doi 10.1021/jo502501v
_journal_volume 80
_journal_year 2015
_chemical_formula_moiety 'C16 H14 F2 O3 S'
_chemical_formula_sum 'C16 H14 F2 O3 S'
_chemical_formula_weight 324.33
_chemical_name_systematic
;
 ?
;
_space_group_crystal_system triclinic
_space_group_IT_number 2
_space_group_name_Hall '-P 1'
_space_group_name_H-M_alt 'P -1'
_symmetry_space_group_name_Hall '-P 1'
_symmetry_space_group_name_H-M 'P -1'
_atom_sites_solution_hydrogens mixed
_atom_sites_solution_primary direct
_atom_sites_solution_secondary difmap
_audit_creation_method SHELXL-2013
_cell_angle_alpha 75.980(2)
_cell_angle_beta 75.691(2)
_cell_angle_gamma 72.424(2)
_cell_formula_units_Z 2
_cell_length_a 8.5636(8)
_cell_length_b 9.5609(9)
_cell_length_c 10.2957(10)
_cell_measurement_reflns_used 10773
_cell_measurement_temperature 293(2)
_cell_measurement_theta_max 36.350
_cell_measurement_theta_min 5.572
_cell_volume 765.76(13)
_computing_cell_refinement 'SAINT (Bruker, 2003)'
_computing_data_collection 'SMART (Bruker, 1998)'
_computing_data_reduction 'SAINT (Bruker, 2003)'
_computing_molecular_graphics 'Mercury 2.3 (Macrea <i>et al</i>., 2008)'
_computing_publication_material 'WinGX publication routines (Farrugia, 2012)'
_computing_structure_refinement 'SHELXL-2013 (Sheldrick, 2013)'
_computing_structure_solution 'SHELXL-2013 (Sheldrick, 2013)'
_diffrn_ambient_temperature 293(2)
_diffrn_measured_fraction_theta_full 0.994
_diffrn_measured_fraction_theta_max 0.994
_diffrn_measurement_device_type 'Bruker APEX CCD area-detector'
_diffrn_measurement_method 'Frames, each covering 0.3 \% in \w'
_diffrn_radiation_type MoK\a
_diffrn_radiation_wavelength 0.71073
_diffrn_reflns_av_R_equivalents 0.1111
_diffrn_reflns_av_unetI/netI 0.1183
_diffrn_reflns_Laue_measured_fraction_full 0.994
_diffrn_reflns_Laue_measured_fraction_max 0.994
_diffrn_reflns_limit_h_max 10
_diffrn_reflns_limit_h_min -10
_diffrn_reflns_limit_k_max 11
_diffrn_reflns_limit_k_min -11
_diffrn_reflns_limit_l_max 12
_diffrn_reflns_limit_l_min -12
_diffrn_reflns_number 8299
_diffrn_reflns_point_group_measured_fraction_full 0.994
_diffrn_reflns_point_group_measured_fraction_max 0.994
_diffrn_reflns_theta_full 25.000
_diffrn_reflns_theta_max 25.000
_diffrn_reflns_theta_min 2.272
_diffrn_source 'fine-focus sealed tube'
_exptl_absorpt_coefficient_mu 0.242
_exptl_absorpt_correction_T_max 1.000
_exptl_absorpt_correction_T_min 0.594
_exptl_absorpt_correction_type multi-scan
_exptl_absorpt_process_details 'SADABS (Bruker, 2003)'
_exptl_crystal_colour colorless
_exptl_crystal_density_diffrn 1.407
_exptl_crystal_description block
_exptl_crystal_F_000 336
_exptl_crystal_size_max 0.203
_exptl_crystal_size_mid 0.071
_exptl_crystal_size_min 0.025
_refine_diff_density_max 0.239
_refine_diff_density_min -0.357
_refine_diff_density_rms 0.062
_refine_ls_extinction_coef 5.0(2)
_refine_ls_extinction_expression Fc^*^=kFc[1+0.001xFc^2^\l^3^/sin(2\q)]^-1/4^
_refine_ls_extinction_method SHELXL
_refine_ls_goodness_of_fit_ref 1.073
_refine_ls_hydrogen_treatment mixed
_refine_ls_matrix_type full
_refine_ls_number_parameters 203
_refine_ls_number_reflns 2682
_refine_ls_number_restraints 1
_refine_ls_restrained_S_all 4.945
_refine_ls_R_factor_all 0.1235
_refine_ls_R_factor_gt 0.0789
_refine_ls_shift/su_max 0.000
_refine_ls_shift/su_mean 0.000
_refine_ls_structure_factor_coef Fsqd
_refine_ls_weighting_details 'w=1/[\s^2^(Fo^2^)+(0.0899P)^2^+0.0534P] where P=(Fo^2^+2Fc^2^)/3'
_refine_ls_weighting_scheme calc
_refine_ls_wR_factor_gt 0.1705
_refine_ls_wR_factor_ref 0.1960
_reflns_Friedel_coverage 0.000
_reflns_number_gt 1687
_reflns_number_total 2682
_reflns_threshold_expression 'I > 2\s(I)'
_cod_data_source_file jo502501v_si_003.cif
_cod_data_source_block shelx
_cod_depositor_comments 'Adding full bibliography for 4030584--4030587.cif.'
_cod_database_code 4030587
_shelx_space_group_comment
;
The symmetry employed for this shelxl refinement is uniquely defined
by the following loop, which should always be used as a source of
symmetry information in preference to the above space-group names.
They are only intended as comments.
;
_shelxl_version_number 2013-4

loop_
_space_group_symop_operation_xyz
'x, y, z'
'-x, -y, -z'

loop_
_atom_site_label
_atom_site_type_symbol
_atom_site_fract_x
_atom_site_fract_y
_atom_site_fract_z
_atom_site_U_iso_or_equiv
_atom_site_adp_type
_atom_site_occupancy
_atom_site_site_symmetry_order
_atom_site_calc_flag
_atom_site_refinement_flags_posn
_atom_site_refinement_flags_adp
C1 C 0.2684(5) 0.6376(5) 0.6637(4) 0.0593(12) Uani 1 1 d . .
H1 H 0.3551 0.5814 0.7171 0.071 Uiso 1 1 calc R U
C2 C 0.3314(5) 0.7128(4) 0.5147(4) 0.0465(10) Uani 1 1 d . .
H2 H 0.4195 0.6376 0.4700 0.056 Uiso 1 1 calc R U
C3 C 0.1767(4) 0.7516(4) 0.4480(4) 0.0445(10) Uani 1 1 d . .
H3 H 0.1337 0.8600 0.4245 0.053 Uiso 1 1 calc R U
C4 C 0.0517(5) 0.6842(4) 0.5661(4) 0.0569(12) Uani 1 1 d . .
H4 H -0.0407 0.6662 0.5379 0.068 Uiso 1 1 calc DR U
C5 C 0.0012(6) 0.7814(5) 0.6705(4) 0.0627(12) Uani 1 1 d . .
H5 H -0.1022 0.8477 0.6911 0.075 Uiso 1 1 calc R U
C6 C 0.1313(6) 0.7554(5) 0.7285(5) 0.0685(13) Uani 1 1 d . .
H6 H 0.1371 0.8013 0.7965 0.082 Uiso 1 1 calc R U
C7 C 0.1668(6) 0.5460(5) 0.6336(5) 0.0668(13) Uani 1 1 d . .
H7A H 0.2314 0.4783 0.5717 0.080 Uiso 1 1 calc R U
H7B H 0.1096 0.4933 0.7152 0.080 Uiso 1 1 calc R U
C1' C 0.4001(5) 0.8411(4) 0.5082(4) 0.0500(11) Uani 1 1 d . .
O1'A O 0.5280(5) 0.8020(4) 0.5617(6) 0.1153(19) Uani 1 1 d D .
O1'B O 0.3431(4) 0.9680(3) 0.4575(4) 0.0754(11) Uani 1 1 d . .
C1'' C 0.2083(5) 0.6812(4) 0.3261(4) 0.0514(11) Uani 1 1 d . .
O1'' O 0.3081(4) 0.5642(3) 0.3096(3) 0.0726(10) Uani 1 1 d . .
C2'' C 0.1080(5) 0.7669(5) 0.2141(5) 0.0617(13) Uani 1 1 d . .
F2A F -0.0528(3) 0.8299(3) 0.2718(3) 0.0786(9) Uani 1 1 d . .
F2B F 0.0962(3) 0.6701(3) 0.1416(3) 0.0848(10) Uani 1 1 d . .
S1 S 0.18671(15) 0.91764(14) 0.10597(13) 0.0716(6) Uani 1 1 d . .
C3'' C 0.4007(5) 0.8229(4) 0.0637(4) 0.0525(11) Uani 1 1 d . .
C4'' C 0.5120(6) 0.8428(5) 0.1287(4) 0.0629(12) Uani 1 1 d . .
H4'' H 0.4756 0.9039 0.1938 0.076 Uiso 1 1 calc R U
C5'' C 0.6785(6) 0.7712(7) 0.0964(6) 0.0819(16) Uani 1 1 d . .
H5'' H 0.7547 0.7828 0.1410 0.098 Uiso 1 1 calc R U
C6'' C 0.7309(7) 0.6852(7) 0.0015(7) 0.0935(18) Uani 1 1 d . .
H6'' H 0.8438 0.6381 -0.0196 0.112 Uiso 1 1 calc R U
C7'' C 0.6235(8) 0.6651(7) -0.0646(6) 0.0954(18) Uani 1 1 d . .
H7'' H 0.6621 0.6055 -0.1310 0.114 Uiso 1 1 calc R U
C8'' C 0.4557(7) 0.7342(6) -0.0323(5) 0.0786(15) Uani 1 1 d . .
H8'' H 0.3803 0.7200 -0.0762 0.094 Uiso 1 1 calc R U
H1'A H 0.568(7) 0.858(6) 0.563(6) 0.094 Uiso 1 1 d . U

loop_
_atom_site_aniso_label
_atom_site_aniso_U_11
_atom_site_aniso_U_22
_atom_site_aniso_U_33
_atom_site_aniso_U_23
_atom_site_aniso_U_13
_atom_site_aniso_U_12
C1 0.054(3) 0.052(2) 0.070(3) 0.003(2) -0.024(2) -0.012(2)
C2 0.043(2) 0.0373(19) 0.061(2) -0.0067(18) -0.0165(18) -0.0097(16)
C3 0.043(2) 0.0352(19) 0.059(2) -0.0058(17) -0.0148(18) -0.0128(16)
C4 0.046(2) 0.057(2) 0.072(3) -0.007(2) -0.013(2) -0.022(2)
C5 0.055(3) 0.065(3) 0.061(3) -0.011(2) -0.001(2) -0.015(2)
C6 0.068(3) 0.076(3) 0.061(3) -0.015(2) -0.016(2) -0.012(3)
C7 0.065(3) 0.046(2) 0.085(3) 0.007(2) -0.016(2) -0.020(2)
C1' 0.046(2) 0.046(2) 0.063(3) -0.007(2) -0.024(2) -0.0126(19)
O1'A 0.109(3) 0.052(2) 0.217(5) 0.016(2) -0.118(3) -0.029(2)
O1'B 0.078(2) 0.0432(17) 0.122(3) 0.0020(17) -0.061(2) -0.0199(15)
C1'' 0.046(2) 0.043(2) 0.070(3) -0.013(2) -0.007(2) -0.0194(19)
O1'' 0.077(2) 0.0559(19) 0.087(2) -0.0269(17) -0.0194(18) -0.0068(17)
C2'' 0.044(2) 0.075(3) 0.075(3) -0.026(3) -0.015(2) -0.017(2)
F2A 0.0435(15) 0.112(2) 0.0864(19) -0.0313(17) -0.0176(13) -0.0134(14)
F2B 0.079(2) 0.112(2) 0.090(2) -0.0412(17) -0.0185(15) -0.0426(17)
S1 0.0575(8) 0.0670(9) 0.0807(10) -0.0023(6) -0.0187(6) -0.0059(6)
C3'' 0.051(2) 0.055(2) 0.050(2) 0.001(2) -0.0151(19) -0.016(2)
C4'' 0.067(3) 0.074(3) 0.057(3) 0.002(2) -0.023(2) -0.035(2)
C5'' 0.058(3) 0.110(4) 0.080(4) 0.016(3) -0.029(3) -0.041(3)
C6'' 0.054(3) 0.104(4) 0.096(4) 0.008(4) -0.002(3) -0.012(3)
C7'' 0.085(4) 0.096(4) 0.099(4) -0.044(4) 0.007(4) -0.012(3)
C8'' 0.077(3) 0.101(4) 0.071(3) -0.033(3) -0.014(3) -0.031(3)

loop_
_atom_type_symbol
_atom_type_description
_atom_type_scat_dispersion_real
_atom_type_scat_dispersion_imag
_atom_type_scat_source
C C 0.0033 0.0016 'International Tables Vol C Tables 4.2.6.8 and 6.1.1.4'
H H 0.0000 0.0000 'International Tables Vol C Tables 4.2.6.8 and 6.1.1.4'
O O 0.0106 0.0060 'International Tables Vol C Tables 4.2.6.8 and 6.1.1.4'
F F 0.0171 0.0103 'International Tables Vol C Tables 4.2.6.8 and 6.1.1.4'
S S 0.1246 0.1234 'International Tables Vol C Tables 4.2.6.8 and 6.1.1.4'

loop_
_geom_angle_atom_site_label_1
_geom_angle_atom_site_label_2
_geom_angle_atom_site_label_3
_geom_angle
C6 C1 C7 100.9(3)
C6 C1 C2 106.9(3)
C7 C1 C2 99.5(3)
C6 C1 H1 115.8
C7 C1 H1 115.8
C2 C1 H1 115.8
C1' C2 C3 115.4(3)
C1' C2 C1 113.4(3)
C3 C2 C1 102.7(3)
C1' C2 H2 108.3
C3 C2 H2 108.3
C1 C2 H2 108.3
C1'' C3 C2 113.4(3)
C1'' C3 C4 110.2(3)
C2 C3 C4 101.5(3)
C1'' C3 H3 110.5
C2 C3 H3 110.5
C4 C3 H3 110.5
C5 C4 C7 101.6(4)
C5 C4 C3 106.2(3)
C7 C4 C3 102.0(3)
C5 C4 H4 115.1
C7 C4 H4 115.1
C3 C4 H4 115.1
C6 C5 C4 107.0(4)
C6 C5 H5 126.5
C4 C5 H5 126.5
C5 C6 C1 107.2(4)
C5 C6 H6 126.4
C1 C6 H6 126.4
C4 C7 C1 92.5(3)
C4 C7 H7A 113.2
C1 C7 H7A 113.2
C4 C7 H7B 113.2
C1 C7 H7B 113.2
H7A C7 H7B 110.5
O1'B C1' O1'A 122.6(4)
O1'B C1' C2 124.9(3)
O1'A C1' C2 112.4(3)
C1' O1'A H1'A 119(5)
O1'' C1'' C3 124.6(4)
O1'' C1'' C2'' 118.6(4)
C3 C1'' C2'' 116.8(3)
F2B C2'' F2A 105.5(3)
F2B C2'' C1'' 109.6(4)
F2A C2'' C1'' 109.8(4)
F2B C2'' S1 111.9(3)
F2A C2'' S1 106.0(3)
C1'' C2'' S1 113.6(3)
C3'' S1 C2'' 99.82(19)
C8'' C3'' C4'' 119.9(4)
C8'' C3'' S1 121.7(3)
C4'' C3'' S1 118.4(4)
C3'' C4'' C5'' 119.2(5)
C3'' C4'' H4'' 120.4
C5'' C4'' H4'' 120.4
C6'' C5'' C4'' 120.3(5)
C6'' C5'' H5'' 119.9
C4'' C5'' H5'' 119.9
C5'' C6'' C7'' 121.4(5)
C5'' C6'' H6'' 119.3
C7'' C6'' H6'' 119.3
C6'' C7'' C8'' 119.2(5)
C6'' C7'' H7'' 120.4
C8'' C7'' H7'' 120.4
C3'' C8'' C7'' 119.9(5)
C3'' C8'' H8'' 120.0
C7'' C8'' H8'' 120.0

loop_
_geom_bond_atom_site_label_1
_geom_bond_atom_site_label_2
_geom_bond_distance
C1 C6 1.507(6)
C1 C7 1.531(6)
C1 C2 1.566(6)
C1 H1 0.9800
C2 C1' 1.494(5)
C2 C3 1.547(5)
C2 H2 0.9800
C3 C1'' 1.495(6)
C3 C4 1.560(5)
C3 H3 0.9800
C4 C5 1.489(6)
C4 C7 1.519(6)
C4 H4 0.9800
C5 C6 1.322(6)
C5 H5 0.9300
C6 H6 0.9300
C7 H7A 0.9700
C7 H7B 0.9700
C1' O1'B 1.202(5)
C1' O1'A 1.263(5)
O1'A H1'A 0.72(6)
C1'' O1'' 1.205(4)
C1'' C2'' 1.532(6)
C2'' F2B 1.361(5)
C2'' F2A 1.371(5)
C2'' S1 1.792(5)
S1 C3'' 1.779(4)
C3'' C8'' 1.362(6)
C3'' C4'' 1.371(6)
C4'' C5'' 1.378(7)
C4'' H4'' 0.9300
C5'' C6'' 1.336(8)
C5'' H5'' 0.9300
C6'' C7'' 1.351(9)
C6'' H6'' 0.9300
C7'' C8'' 1.382(7)
C7'' H7'' 0.9300
C8'' H8'' 0.9300

loop_
_geom_hbond_atom_site_label_D
_geom_hbond_atom_site_label_H
_geom_hbond_atom_site_label_A
_geom_hbond_distance_DH
_geom_hbond_distance_HA
_geom_hbond_distance_DA
_geom_hbond_angle_DHA
_geom_hbond_site_symmetry_A
O1'A H1'A O1'B 0.72(6) 1.97(6) 2.690(4) 170(6) 2_676

loop_
_geom_torsion_atom_site_label_1
_geom_torsion_atom_site_label_2
_geom_torsion_atom_site_label_3
_geom_torsion_atom_site_label_4
_geom_torsion
C6 C1 C2 C1' 60.7(4)
C7 C1 C2 C1' 165.2(3)
C6 C1 C2 C3 -64.5(4)
C7 C1 C2 C3 40.0(4)
C1' C2 C3 C1'' 114.6(4)
C1 C2 C3 C1'' -121.5(3)
C1' C2 C3 C4 -127.2(4)
C1 C2 C3 C4 -3.3(4)
C1'' C3 C4 C5 -168.6(3)
C2 C3 C4 C5 71.0(4)
C1'' C3 C4 C7 85.4(4)
C2 C3 C4 C7 -35.0(4)
C7 C4 C5 C6 34.8(4)
C3 C4 C5 C6 -71.5(4)
C4 C5 C6 C1 -1.1(5)
C7 C1 C6 C5 -32.5(5)
C2 C1 C6 C5 71.0(5)
C5 C4 C7 C1 -50.6(4)
C3 C4 C7 C1 58.9(4)
C6 C1 C7 C4 49.4(4)
C2 C1 C7 C4 -60.0(4)
C3 C2 C1' O1'B 0.9(6)
C1 C2 C1' O1'B -117.2(5)
C3 C2 C1' O1'A -178.6(4)
C1 C2 C1' O1'A 63.3(5)
C2 C3 C1'' O1'' 29.5(5)
C4 C3 C1'' O1'' -83.6(5)
C2 C3 C1'' C2'' -149.3(3)
C4 C3 C1'' C2'' 97.7(4)
O1'' C1'' C2'' F2B 25.8(5)
C3 C1'' C2'' F2B -155.3(3)
O1'' C1'' C2'' F2A 141.3(4)
C3 C1'' C2'' F2A -39.9(5)
O1'' C1'' C2'' S1 -100.3(4)
C3 C1'' C2'' S1 78.6(4)
F2B C2'' S1 C3'' -74.7(3)
F2A C2'' S1 C3'' 170.7(3)
C1'' C2'' S1 C3'' 50.1(3)
C2'' S1 C3'' C8'' 78.7(4)
C2'' S1 C3'' C4'' -102.4(3)
C8'' C3'' C4'' C5'' -0.6(7)
S1 C3'' C4'' C5'' -179.5(3)
C3'' C4'' C5'' C6'' 1.0(7)
C4'' C5'' C6'' C7'' -0.4(9)
C5'' C6'' C7'' C8'' -0.5(9)
C4'' C3'' C8'' C7'' -0.4(7)
S1 C3'' C8'' C7'' 178.5(4)
C6'' C7'' C8'' C3'' 0.9(9)
